data_2203771
loop_
_publ_author_name
'M. Alagar'
'M. Subha Nandhini'
'R. V. Krishnakumar'
'K. Ravikumar'
'S. Natarajan'

_publ_section_title
;
 <small>DL</small>-Valine--succinic acid (2/1)
;
_journal_issue 6
_journal_name_full 'Acta Crystallographica Section E'
_journal_page_first o1009
_journal_page_last o1011
_journal_paper_doi 10.1107/S1600536804011134
_journal_volume 60
_journal_year 2004
_chemical_formula_iupac '2C5 H11 N O2, C4 H6 O4'
_chemical_formula_moiety '2C5 H11 N O2, C4 H6 O4'
_chemical_formula_sum 'C14 H28 N2 O8'
_chemical_formula_weight 352.38
_chemical_name_systematic
;
DL-Valine--succinic acid (2/1)
;
_space_group_IT_number 15
_symmetry_cell_setting monoclinic
_symmetry_space_group_name_Hall '-C 2yc'
_symmetry_space_group_name_H-M 'C 1 2/c 1'
_atom_sites_solution_hydrogens geom
_atom_sites_solution_primary direct
_atom_sites_solution_secondary difmap
_audit_creation_method SHELXL-97
_cell_angle_alpha 90.00
_cell_angle_beta 106.134(2)
_cell_angle_gamma 90.00
_cell_formula_units_Z 4
_cell_length_a 24.373(2)
_cell_length_b 7.5744(6)
_cell_length_c 10.0284(9)
_cell_measurement_reflns_used 1024
_cell_measurement_temperature 293(2)
_cell_measurement_theta_max 23.0
_cell_measurement_theta_min 2.0
_cell_volume 1778.4(3)
_computing_cell_refinement 'SAINT (Bruker, 2001)'
_computing_data_collection 'SMART (Bruker, 2001)'
_computing_data_reduction SAINT
_computing_molecular_graphics 'PLATON (Spek, 1999)'
_computing_publication_material SHELXL97
_computing_structure_refinement 'SHELXL97 (Sheldrick, 1997)'
_computing_structure_solution 'SHELXS97 (Sheldrick, 1990)'
_diffrn_ambient_temperature 293(2)
_diffrn_measured_fraction_theta_full 0.876
_diffrn_measured_fraction_theta_max 0.876
_diffrn_measurement_device 'Bruker SMART APEX CCD area-detector'
_diffrn_measurement_device_type 'CCD area-detector'
_diffrn_measurement_method \w
_diffrn_radiation_monochromator graphite
_diffrn_radiation_source 'fine-focus sealed tube'
_diffrn_radiation_type MoK\a
_diffrn_radiation_wavelength 0.71073
_diffrn_reflns_av_R_equivalents 0.0202
_diffrn_reflns_av_sigmaI/netI 0.0263
_diffrn_reflns_limit_h_max 30
_diffrn_reflns_limit_h_min -30
_diffrn_reflns_limit_k_max 10
_diffrn_reflns_limit_k_min -9
_diffrn_reflns_limit_l_max 10
_diffrn_reflns_limit_l_min -5
_diffrn_reflns_number 5087
_diffrn_reflns_theta_full 28.01
_diffrn_reflns_theta_max 28.01
_diffrn_reflns_theta_min 1.74
_diffrn_standards_decay_% 0
_exptl_absorpt_coefficient_mu 0.107
_exptl_absorpt_correction_T_max 0.99
_exptl_absorpt_correction_T_min 0.96
_exptl_absorpt_correction_type multi-scan
_exptl_absorpt_process_details '(SADABS; Bruker, 1998)'
_exptl_crystal_colour colorless
_exptl_crystal_density_diffrn 1.316
_exptl_crystal_density_meas 1.32
_exptl_crystal_density_method 'floatation in a mixture of xylene and bromoform'
_exptl_crystal_description block
_exptl_crystal_F_000 760
_exptl_crystal_size_max 0.28
_exptl_crystal_size_mid 0.22
_exptl_crystal_size_min 0.16
_refine_diff_density_max 0.373
_refine_diff_density_min -0.199
_refine_ls_extinction_method none
_refine_ls_goodness_of_fit_ref 1.044
_refine_ls_hydrogen_treatment constr
_refine_ls_matrix_type full
_refine_ls_number_parameters 113
_refine_ls_number_reflns 1875
_refine_ls_number_restraints 0
_refine_ls_restrained_S_all 1.044
_refine_ls_R_factor_all 0.0546
_refine_ls_R_factor_gt 0.0482
_refine_ls_shift/su_max 0.000
_refine_ls_shift/su_mean 0.000
_refine_ls_structure_factor_coef Fsqd
_refine_ls_weighting_details 'calc w = 1/[\s^2^(Fo^2^)+(0.0722P)^2^+1.2632P] where P = (Fo^2^+2Fc^2^)/3'
_refine_ls_weighting_scheme calc
_refine_ls_wR_factor_gt 0.1277
_refine_ls_wR_factor_ref 0.1326
_reflns_number_gt 1620
_reflns_number_total 1875
_reflns_threshold_expression I>2\s(I)
_cod_data_source_file hg6046.cif
_cod_data_source_block I
_cod_original_sg_symbol_H-M 'C 2/c'
_cod_database_code 2203771
_cod_database_fobs_code 2203771

loop_
_symmetry_equiv_pos_as_xyz
'x, y, z'
'-x, y, -z+1/2'
'x+1/2, y+1/2, z'
'-x+1/2, y+1/2, -z+1/2'
'-x, -y, -z'
'x, -y, z-1/2'
'-x+1/2, -y+1/2, -z'
'x+1/2, -y+1/2, z-1/2'

loop_
_atom_site_label
_atom_site_fract_x
_atom_site_fract_y
_atom_site_fract_z
_atom_site_U_iso_or_equiv
_atom_site_adp_type
_atom_site_calc_flag
_atom_site_refinement_flags
_atom_site_occupancy
_atom_site_type_symbol
O1 0.25764(5) -0.04824(16) 0.83991(12) 0.0347(3) Uani d . 1 O
O2 0.22223(4) 0.04981(16) 0.62358(12) 0.0349(3) Uani d . 1 O
O3 0.12444(5) 0.96157(17) 0.63389(14) 0.0402(3) Uani d . 1 O
H3 0.1544 1.0012 0.6242 0.060 Uiso calc R 1 H
O4 0.08577(5) 1.13868(19) 0.45590(14) 0.0482(4) Uani d . 1 O
N1 0.31801(5) 0.19735(16) 0.60855(13) 0.0252(3) Uani d . 1 N
H1A 0.3021 0.1357 0.5320 0.038 Uiso calc R 1 H
H1B 0.3529 0.2314 0.6080 0.038 Uiso calc R 1 H
H1C 0.2967 0.2920 0.6114 0.038 Uiso calc R 1 H
C1 0.26185(6) 0.02329(18) 0.73212(16) 0.0239(3) Uani d . 1 C
C2 0.32178(6) 0.08532(19) 0.73262(15) 0.0232(3) Uani d . 1 C
H2 0.3364 0.1594 0.8150 0.028 Uiso calc R 1 H
C3 0.36263(7) -0.0716(2) 0.74446(18) 0.0323(4) Uani d . 1 C
H3A 0.3601 -0.1401 0.8254 0.039 Uiso calc R 1 H
C4 0.34551(11) -0.1940(3) 0.6215(2) 0.0604(6) Uani d . 1 C
H4A 0.3503 -0.1350 0.5407 0.091 Uiso calc R 1 H
H4B 0.3062 -0.2275 0.6058 0.091 Uiso calc R 1 H
H4C 0.3691 -0.2976 0.6396 0.091 Uiso calc R 1 H
C5 0.42433(9) -0.0104(4) 0.7741(4) 0.0751(9) Uani d . 1 C
H5A 0.4490 -0.1114 0.7851 0.113 Uiso calc R 1 H
H5B 0.4343 0.0584 0.8578 0.113 Uiso calc R 1 H
H5C 0.4286 0.0603 0.6982 0.113 Uiso calc R 1 H
C6 0.08163(6) 1.0302(2) 0.54106(18) 0.0314(4) Uani d . 1 C
C7 0.02524(7) 0.9582(3) 0.5489(2) 0.0518(6) Uani d . 1 C
H7A 0.0243 0.8324 0.5303 0.062 Uiso calc R 1 H
H7B 0.0224 0.9738 0.6428 0.062 Uiso calc R 1 H

loop_
_atom_site_aniso_label
_atom_site_aniso_U_11
_atom_site_aniso_U_22
_atom_site_aniso_U_33
_atom_site_aniso_U_12
_atom_site_aniso_U_13
_atom_site_aniso_U_23
O1 0.0302(6) 0.0438(7) 0.0313(7) -0.0069(5) 0.0108(5) 0.0097(5)
O2 0.0198(5) 0.0498(7) 0.0339(7) -0.0044(5) 0.0055(4) 0.0091(5)
O3 0.0213(5) 0.0481(7) 0.0503(8) -0.0028(5) 0.0085(5) 0.0135(6)
O4 0.0249(6) 0.0611(9) 0.0579(8) -0.0054(5) 0.0103(5) 0.0244(7)
N1 0.0191(5) 0.0276(6) 0.0303(7) -0.0007(4) 0.0091(5) 0.0041(5)
C1 0.0223(7) 0.0234(7) 0.0277(8) -0.0016(5) 0.0099(6) 0.0001(6)
C2 0.0204(6) 0.0274(7) 0.0218(7) -0.0014(5) 0.0058(5) 0.0008(5)
C3 0.0278(7) 0.0347(8) 0.0359(9) 0.0079(6) 0.0116(6) 0.0102(7)
C4 0.0863(16) 0.0470(11) 0.0491(13) 0.0283(11) 0.0211(11) -0.0015(9)
C5 0.0275(10) 0.0699(16) 0.128(3) 0.0117(10) 0.0217(12) 0.0267(15)
C6 0.0215(7) 0.0338(8) 0.0398(10) -0.0029(6) 0.0102(6) 0.0020(7)
C7 0.0215(8) 0.0637(13) 0.0688(14) -0.0050(8) 0.0104(8) 0.0285(11)

loop_
_atom_type_symbol
_atom_type_description
_atom_type_scat_dispersion_real
_atom_type_scat_dispersion_imag
_atom_type_scat_source
C C 0.0033 0.0016 'International Tables Vol C Tables 4.2.6.8 and 6.1.1.4'
H H 0.0000 0.0000 'International Tables Vol C Tables 4.2.6.8 and 6.1.1.4'
N N 0.0061 0.0033 'International Tables Vol C Tables 4.2.6.8 and 6.1.1.4'
O O 0.0106 0.0060 'International Tables Vol C Tables 4.2.6.8 and 6.1.1.4'

loop_
_geom_angle_atom_site_label_1
_geom_angle_atom_site_label_2
_geom_angle_atom_site_label_3
_geom_angle_site_symmetry_1
_geom_angle
_geom_angle_publ_flag
C6 O3 H3 . 109.5 ?
C2 N1 H1A . 109.5 ?
C2 N1 H1B . 109.5 ?
H1A N1 H1B . 109.5 ?
C2 N1 H1C . 109.5 ?
H1A N1 H1C . 109.5 ?
H1B N1 H1C . 109.5 ?
O1 C1 O2 . 126.64(13) y
O1 C1 C2 . 116.18(13) y
O2 C1 C2 . 117.18(13) y
N1 C2 C1 . 109.55(11) y
N1 C2 C3 . 113.25(12) y
C1 C2 C3 . 111.11(12) y
N1 C2 H2 . 107.6 ?
C1 C2 H2 . 107.6 ?
C3 C2 H2 . 107.6 ?
C4 C3 C5 . 112.42(19) y
C4 C3 C2 . 112.80(14) y
C5 C3 C2 . 111.35(15) y
C4 C3 H3A . 106.6 ?
C5 C3 H3A . 106.6 ?
C2 C3 H3A . 106.6 ?
C3 C4 H4A . 109.5 ?
C3 C4 H4B . 109.5 ?
H4A C4 H4B . 109.5 ?
C3 C4 H4C . 109.5 ?
H4A C4 H4C . 109.5 ?
H4B C4 H4C . 109.5 ?
C3 C5 H5A . 109.5 ?
C3 C5 H5B . 109.5 ?
H5A C5 H5B . 109.5 ?
C3 C5 H5C . 109.5 ?
H5A C5 H5C . 109.5 ?
H5B C5 H5C . 109.5 ?
O4 C6 O3 . 124.78(14) y
O4 C6 C7 . 122.78(15) y
O3 C6 C7 . 112.43(14) y
C7 C7 C6 5_576 114.36(19) y
C7 C7 H7A 5_576 108.7 ?
C6 C7 H7A . 108.7 ?
C7 C7 H7B 5_576 108.7 ?
C6 C7 H7B . 108.7 ?
H7A C7 H7B . 107.6 ?

loop_
_geom_bond_atom_site_label_1
_geom_bond_atom_site_label_2
_geom_bond_site_symmetry_2
_geom_bond_distance
_geom_bond_publ_flag
O1 C1 . 1.2386(19) y
O2 C1 . 1.2543(18) y
O3 C6 . 1.299(2) y
O3 H3 . 0.8200 ?
O4 C6 . 1.209(2) y
N1 C2 . 1.4876(18) y
N1 H1A . 0.8900 ?
N1 H1B . 0.8900 ?
N1 H1C . 0.8900 ?
C1 C2 . 1.5331(19) y
C2 C3 . 1.534(2) y
C2 H2 . 0.9800 ?
C3 C4 . 1.506(3) y
C3 C5 . 1.522(3) y
C3 H3A . 0.9800 ?
C4 H4A . 0.9600 ?
C4 H4B . 0.9600 ?
C4 H4C . 0.9600 ?
C5 H5A . 0.9600 ?
C5 H5B . 0.9600 ?
C5 H5C . 0.9600 ?
C6 C7 . 1.501(2) y
C7 C7 5_576 1.486(4) y
C7 H7A . 0.9700 ?
C7 H7B . 0.9700 ?

loop_
_geom_hbond_atom_site_label_D
_geom_hbond_atom_site_label_H
_geom_hbond_atom_site_label_A
_geom_hbond_site_symmetry_A
_geom_hbond_distance_DH
_geom_hbond_distance_HA
_geom_hbond_distance_DA
_geom_hbond_angle_DHA
O3 H3 O2 1_565 0.82 1.70 2.5050(15) 169
N1 H1B O4 7_566 0.89 2.04 2.8814(16) 158
N1 H1C O1 4_556 0.89 1.95 2.8124(16) 162
N1 H1A O1 6 0.89 2.04 2.9147(17) 167

loop_
_geom_torsion_atom_site_label_1
_geom_torsion_atom_site_label_2
_geom_torsion_atom_site_label_3
_geom_torsion_atom_site_label_4
_geom_torsion_site_symmetry_4
_geom_torsion
_geom_torsion_publ_flag
O1 C1 C2 N1 . -169.28(13) y
O2 C1 C2 N1 . 10.68(18) y
O1 C1 C2 C3 . 64.83(17) y
O2 C1 C2 C3 . -115.20(15) y
N1 C2 C3 C4 . -59.87(19) y
C1 C2 C3 C4 . 63.94(19) ?
N1 C2 C3 C5 . 67.6(2) y
C1 C2 C3 C5 . -168.58(17) y
O4 C6 C7 C7 5_576 -4.7(4) y
O3 C6 C7 C7 5_576 176.0(3) y
